data_1543769
loop_
_publ_author_name
'Kalogirou, Andreas S.'
'Kourtellaris, Andreas'
'Koutentis, Panayiotis A.'

_publ_section_title
;
 The Acid and/or Thermal Mediated Ring Contraction of
 4H-1,2,6-Thiadiazines To Afford 1,2,5-Thiadiazoles.
;
_journal_issue 16
_journal_name_full 'Organic letters'
_journal_page_first 4056
_journal_page_last 4059
_journal_paper_doi 10.1021/acs.orglett.6b01929
_journal_volume 18
_journal_year 2016
_chemical_formula_moiety 'C22 H15 N3 O5 S '
_chemical_formula_sum 'C22 H15 N3 O5 S'
_chemical_formula_weight 433.43
_chemical_name_systematic
; 
 ? 
;
_space_group_IT_number 14
_symmetry_cell_setting monoclinic
_symmetry_space_group_name_Hall '-P 2ybc'
_symmetry_space_group_name_H-M 'P 1 21/c 1'
_atom_sites_solution_hydrogens geom
_atom_sites_solution_primary direct
_atom_sites_solution_secondary difmap
_audit_creation_method SHELXL-97
_cell_angle_alpha 90.00
_cell_angle_beta 94.606(6)
_cell_angle_gamma 90.00
_cell_formula_units_Z 4
_cell_length_a 7.5707(4)
_cell_length_b 6.8326(3)
_cell_length_c 37.456(3)
_cell_measurement_reflns_used 4305
_cell_measurement_temperature 101.7(3)
_cell_measurement_theta_max 28.8416
_cell_measurement_theta_min 2.8233
_cell_volume 1931.3(2)
_computing_cell_refinement 'CrysAlis RED'
_computing_data_reduction 'CrysAlis RED'
_computing_molecular_graphics
;
 DIAMOND (Brandenburg, 2006)
 MERCURY (Bruno et al. 2002)
;
_computing_publication_material 'WINGX (Farrugia, 1999)'
_computing_structure_refinement 'SHELXL-97 (Sheldrick, 1997)'
_computing_structure_solution 'SHELXL-97 (Sheldrick, 1997)'
_diffrn_ambient_temperature 101.7(3)
_diffrn_detector_area_resol_mean 10.4223
_diffrn_measured_fraction_theta_full 0.999
_diffrn_measured_fraction_theta_max 0.999
_diffrn_measurement_device_type 'SuperNova, Dual, Cu at zero, Atlas'
_diffrn_measurement_method '\w scans'
_diffrn_radiation_monochromator mirror
_diffrn_radiation_source 'SuperNova (Mo) X-ray Source'
_diffrn_radiation_type MoK\a
_diffrn_radiation_wavelength 0.71073
_diffrn_reflns_av_R_equivalents 0.0427
_diffrn_reflns_av_sigmaI/netI 0.0388
_diffrn_reflns_limit_h_max 9
_diffrn_reflns_limit_h_min -9
_diffrn_reflns_limit_k_max 8
_diffrn_reflns_limit_k_min -8
_diffrn_reflns_limit_l_max 44
_diffrn_reflns_limit_l_min -41
_diffrn_reflns_number 11440
_diffrn_reflns_theta_full 25.00
_diffrn_reflns_theta_max 25.00
_diffrn_reflns_theta_min 2.83
_exptl_absorpt_coefficient_mu 0.210
_exptl_absorpt_correction_T_max 1.00000
_exptl_absorpt_correction_T_min 0.81327
_exptl_absorpt_correction_type multi-scan
_exptl_absorpt_process_details 'Empirical absorption correction (CrysAlis RED, Oxford Diffraction)'
_exptl_crystal_colour Colorless
_exptl_crystal_density_diffrn 1.491
_exptl_crystal_density_method 'not measured'
_exptl_crystal_description Plate
_exptl_crystal_F_000 896
_exptl_crystal_size_max 0.18
_exptl_crystal_size_mid 0.06
_exptl_crystal_size_min 0.03
_refine_diff_density_max 0.208
_refine_diff_density_min -0.298
_refine_diff_density_rms 0.054
_refine_ls_extinction_method none
_refine_ls_goodness_of_fit_ref 1.051
_refine_ls_hydrogen_treatment mixed
_refine_ls_matrix_type full
_refine_ls_number_parameters 280
_refine_ls_number_reflns 3387
_refine_ls_number_restraints 0
_refine_ls_restrained_S_all 1.051
_refine_ls_R_factor_all 0.0459
_refine_ls_R_factor_gt 0.0392
_refine_ls_shift/su_max 0.005
_refine_ls_shift/su_mean 0.000
_refine_ls_structure_factor_coef Fsqd
_refine_ls_weighting_details 'calc w=1/[\s^2^(Fo^2^)+(0.0457P)^2^+1.1005P] where P=(Fo^2^+2Fc^2^)/3'
_refine_ls_weighting_scheme calc
_refine_ls_wR_factor_gt 0.0994
_refine_ls_wR_factor_ref 0.1036
_reflns_number_gt 2971
_reflns_number_total 3387
_reflns_threshold_expression >2sigma(I)
_cod_data_source_file ol6b01929_si_003.cif
_cod_data_source_block shelxl
_cod_depositor_comments
;
The following automatic conversions were performed:

'_symmetry_cell_setting' value 'Monoclinic' changed to 'monoclinic'
according to
/usr/data/users/saulius/crontab/automatic-downloads/rss-feeds/ACS/lib/dictionaries/cif_core.dic
dictionary named 'cif_core.dic' version 2.4.2 from 2011-04-26.

Automatic conversion script
Id: cif_fix_values 4268 2015-11-12 08:31:59Z antanas 

 Adding full bibliography for 1543767--1543769.cif.
;
_cod_original_sg_symbol_H-M 'P 21/c'
_cod_original_formula_sum 'C22 H15 N3 O5 S '
_cod_database_code 1543769

loop_
_symmetry_equiv_pos_as_xyz
'x, y, z'
'-x, y+1/2, -z+1/2'
'-x, -y, -z'
'x, -y-1/2, z-1/2'

loop_
_atom_site_label
_atom_site_type_symbol
_atom_site_fract_x
_atom_site_fract_y
_atom_site_fract_z
_atom_site_U_iso_or_equiv
_atom_site_adp_type
_atom_site_occupancy
_atom_site_symmetry_multiplicity
_atom_site_calc_flag
_atom_site_refinement_flags
S1 S 0.76084(7) 0.41536(7) 0.860985(13) 0.02434(16) Uani 1 1 d .
O1 O 1.09980(16) -0.15243(18) 0.85346(3) 0.0182(3) Uani 1 1 d .
O2 O 1.29182(16) 0.09689(17) 0.87337(3) 0.0170(3) Uani 1 1 d .
O3 O 1.2297(2) -0.4626(2) 1.00777(4) 0.0316(4) Uani 1 1 d .
O4 O 1.39275(18) -0.2174(2) 1.02638(4) 0.0297(4) Uani 1 1 d .
O5 O 1.29390(19) 0.1729(2) 0.70480(4) 0.0294(4) Uani 1 1 d .
N1 N 0.8123(2) 0.3169(2) 0.90033(4) 0.0235(4) Uani 1 1 d .
N2 N 0.8992(2) 0.2943(2) 0.83797(4) 0.0202(4) Uani 1 1 d .
N3 N 1.2725(2) -0.2901(2) 1.00685(4) 0.0217(4) Uani 1 1 d .
C1 C 0.9885(2) 0.1743(3) 0.86037(5) 0.0170(4) Uani 1 1 d .
C2 C 0.9379(2) 0.1858(3) 0.89641(5) 0.0177(4) Uani 1 1 d .
C3 C 1.1396(2) 0.0525(3) 0.84853(5) 0.0168(4) Uani 1 1 d .
C4 C 1.1845(2) 0.0883(3) 0.81049(5) 0.0168(4) Uani 1 1 d .
C5 C 1.2961(3) 0.2393(3) 0.80236(5) 0.0218(4) Uani 1 1 d .
H5 H 1.3448 0.3194 0.8207 0.026 Uiso 1 1 calc R
C6 C 1.3368(3) 0.2737(3) 0.76745(5) 0.0230(4) Uani 1 1 d .
H6 H 1.4120 0.3758 0.7623 0.028 Uiso 1 1 calc R
C7 C 1.2635(3) 0.1529(3) 0.74016(5) 0.0220(4) Uani 1 1 d .
C8 C 1.1510(3) 0.0016(3) 0.74800(5) 0.0232(4) Uani 1 1 d .
H8 H 1.1020 -0.0785 0.7297 0.028 Uiso 1 1 calc R
C9 C 1.1114(2) -0.0305(3) 0.78287(5) 0.0213(4) Uani 1 1 d .
H9 H 1.0356 -0.1320 0.7880 0.026 Uiso 1 1 calc R
C10 C 1.3947(3) 0.3378(4) 0.69502(6) 0.0400(6) Uani 1 1 d .
H10A H 1.4067 0.3350 0.6697 0.060 Uiso 1 1 calc R
H10B H 1.5100 0.3335 0.7077 0.060 Uiso 1 1 calc R
H10C H 1.3353 0.4560 0.7011 0.060 Uiso 1 1 calc R
C11 C 1.0143(2) 0.0681(3) 0.92723(5) 0.0169(4) Uani 1 1 d .
C12 C 0.9718(2) -0.1295(3) 0.92924(5) 0.0192(4) Uani 1 1 d .
H12 H 0.8888 -0.1835 0.9124 0.023 Uiso 1 1 calc R
C13 C 1.0516(2) -0.2458(3) 0.95590(5) 0.0193(4) Uani 1 1 d .
H13 H 1.0223 -0.3776 0.9575 0.023 Uiso 1 1 calc R
C14 C 1.1761(2) -0.1619(3) 0.98021(5) 0.0182(4) Uani 1 1 d .
C15 C 1.2177(2) 0.0352(3) 0.97965(5) 0.0195(4) Uani 1 1 d .
H15 H 1.2995 0.0889 0.9968 0.023 Uiso 1 1 calc R
C16 C 1.1344(2) 0.1501(3) 0.95297(5) 0.0194(4) Uani 1 1 d .
H16 H 1.1590 0.2834 0.9523 0.023 Uiso 1 1 calc R
C17 C 1.2423(2) -0.2291(3) 0.87427(5) 0.0169(4) Uani 1 1 d .
C18 C 1.3543(2) -0.0803(3) 0.88664(5) 0.0163(4) Uani 1 1 d .
C19 C 1.4980(2) -0.1133(3) 0.91034(5) 0.0194(4) Uani 1 1 d .
H19 H 1.5725 -0.0123 0.9188 0.023 Uiso 1 1 calc R
C20 C 1.5270(3) -0.3082(3) 0.92129(5) 0.0222(4) Uani 1 1 d .
H20 H 1.6225 -0.3376 0.9376 0.027 Uiso 1 1 calc R
C21 C 1.4160(3) -0.4572(3) 0.90826(5) 0.0220(4) Uani 1 1 d .
H21 H 1.4395 -0.5851 0.9157 0.026 Uiso 1 1 calc R
C22 C 1.2698(3) -0.4198(3) 0.88426(5) 0.0197(4) Uani 1 1 d .
H22 H 1.1948 -0.5194 0.8755 0.024 Uiso 1 1 calc R

loop_
_atom_site_aniso_label
_atom_site_aniso_U_11
_atom_site_aniso_U_22
_atom_site_aniso_U_33
_atom_site_aniso_U_23
_atom_site_aniso_U_13
_atom_site_aniso_U_12
S1 0.0259(3) 0.0301(3) 0.0175(3) 0.0044(2) 0.0046(2) 0.0110(2)
O1 0.0185(7) 0.0177(6) 0.0182(7) 0.0002(5) 0.0000(5) -0.0012(5)
O2 0.0187(7) 0.0165(6) 0.0151(7) -0.0002(5) -0.0015(5) 0.0005(5)
O3 0.0405(9) 0.0229(8) 0.0300(9) 0.0070(6) -0.0069(7) -0.0027(7)
O4 0.0291(8) 0.0356(8) 0.0228(8) 0.0046(6) -0.0067(6) -0.0043(7)
O5 0.0345(8) 0.0412(9) 0.0131(7) -0.0008(6) 0.0059(6) -0.0122(7)
N1 0.0261(9) 0.0271(9) 0.0176(9) 0.0030(7) 0.0045(7) 0.0056(7)
N2 0.0199(8) 0.0237(8) 0.0172(8) 0.0015(7) 0.0017(7) 0.0026(7)
N3 0.0226(9) 0.0266(9) 0.0160(9) 0.0025(7) 0.0010(7) 0.0012(7)
C1 0.0179(9) 0.0183(9) 0.0148(9) 0.0002(7) 0.0006(7) -0.0023(8)
C2 0.0167(9) 0.0186(9) 0.0180(10) 0.0003(8) 0.0025(7) -0.0005(8)
C3 0.0179(9) 0.0158(9) 0.0162(10) -0.0003(7) -0.0015(7) -0.0010(7)
C4 0.0158(9) 0.0183(9) 0.0163(10) 0.0004(7) 0.0014(7) 0.0035(7)
C5 0.0251(10) 0.0222(10) 0.0179(10) -0.0029(8) 0.0011(8) -0.0030(8)
C6 0.0240(10) 0.0247(10) 0.0207(11) 0.0012(8) 0.0039(8) -0.0052(9)
C7 0.0215(10) 0.0297(11) 0.0153(10) 0.0002(8) 0.0036(8) 0.0027(9)
C8 0.0243(10) 0.0302(10) 0.0150(10) -0.0045(8) 0.0006(8) -0.0052(9)
C9 0.0199(10) 0.0245(10) 0.0196(10) -0.0009(8) 0.0019(8) -0.0051(8)
C10 0.0484(14) 0.0533(15) 0.0194(11) 0.0026(10) 0.0086(10) -0.0226(12)
C11 0.0162(9) 0.0217(9) 0.0137(9) 0.0010(7) 0.0070(7) 0.0035(8)
C12 0.0185(9) 0.0240(10) 0.0154(10) -0.0012(8) 0.0027(8) -0.0009(8)
C13 0.0211(10) 0.0195(9) 0.0178(10) 0.0002(8) 0.0047(8) 0.0003(8)
C14 0.0189(9) 0.0228(10) 0.0132(9) 0.0030(8) 0.0040(7) 0.0034(8)
C15 0.0202(10) 0.0235(10) 0.0153(10) -0.0038(8) 0.0037(8) -0.0013(8)
C16 0.0227(10) 0.0185(9) 0.0176(10) -0.0013(8) 0.0066(8) 0.0003(8)
C17 0.0152(9) 0.0218(9) 0.0142(9) -0.0009(7) 0.0038(7) 0.0023(8)
C18 0.0193(9) 0.0164(9) 0.0140(9) 0.0004(7) 0.0058(7) 0.0031(7)
C19 0.0186(9) 0.0227(10) 0.0173(10) -0.0014(8) 0.0034(8) -0.0004(8)
C20 0.0201(10) 0.0284(10) 0.0182(10) 0.0027(8) 0.0026(8) 0.0051(8)
C21 0.0252(10) 0.0193(10) 0.0225(11) 0.0039(8) 0.0089(8) 0.0062(8)
C22 0.0220(10) 0.0163(9) 0.0215(10) -0.0022(8) 0.0068(8) -0.0011(8)

loop_
_atom_type_symbol
_atom_type_description
_atom_type_scat_dispersion_real
_atom_type_scat_dispersion_imag
_atom_type_scat_source
C C 0.0033 0.0016 'International Tables Vol C Tables 4.2.6.8 and 6.1.1.4'
H H 0.0000 0.0000 'International Tables Vol C Tables 4.2.6.8 and 6.1.1.4'
N N 0.0061 0.0033 'International Tables Vol C Tables 4.2.6.8 and 6.1.1.4'
S S 0.1246 0.1234 'International Tables Vol C Tables 4.2.6.8 and 6.1.1.4'
O O 0.0106 0.0060 'International Tables Vol C Tables 4.2.6.8 and 6.1.1.4'

loop_
_geom_angle_atom_site_label_1
_geom_angle_atom_site_label_2
_geom_angle_atom_site_label_3
_geom_angle
N2 S1 N1 98.67(8)
C17 O1 C3 106.10(13)
C18 O2 C3 106.20(13)
C7 O5 C10 117.57(16)
C2 N1 S1 107.40(13)
C1 N2 S1 107.23(13)
O3 N3 O4 123.95(16)
O3 N3 C14 118.24(15)
O4 N3 C14 117.81(16)
N2 C1 C2 113.75(16)
N2 C1 C3 121.14(17)
C2 C1 C3 124.90(16)
N1 C2 C1 112.94(16)
N1 C2 C11 121.23(17)
C1 C2 C11 125.83(16)
O1 C3 O2 106.43(13)
O1 C3 C1 108.98(15)
O2 C3 C1 106.11(14)
O1 C3 C4 109.99(14)
O2 C3 C4 110.07(14)
C1 C3 C4 114.87(15)
C5 C4 C9 118.95(18)
C5 C4 C3 121.07(17)
C9 C4 C3 119.98(16)
C4 C5 C6 121.33(18)
C4 C5 H5 119.3
C6 C5 H5 119.3
C5 C6 C7 119.02(18)
C5 C6 H6 120.5
C7 C6 H6 120.5
O5 C7 C8 115.69(17)
O5 C7 C6 124.20(18)
C8 C7 C6 120.11(18)
C9 C8 C7 120.16(18)
C9 C8 H8 119.9
C7 C8 H8 119.9
C8 C9 C4 120.43(18)
C8 C9 H9 119.8
C4 C9 H9 119.8
O5 C10 H10A 109.5
O5 C10 H10B 109.5
H10A C10 H10B 109.5
O5 C10 H10C 109.5
H10A C10 H10C 109.5
H10B C10 H10C 109.5
C16 C11 C12 119.66(17)
C16 C11 C2 120.89(16)
C12 C11 C2 119.36(17)
C13 C12 C11 120.66(17)
C13 C12 H12 119.7
C11 C12 H12 119.7
C12 C13 C14 118.32(17)
C12 C13 H13 120.8
C14 C13 H13 120.8
C13 C14 C15 122.55(17)
C13 C14 N3 118.25(16)
C15 C14 N3 119.15(16)
C16 C15 C14 118.22(18)
C16 C15 H15 120.9
C14 C15 H15 120.9
C15 C16 C11 120.51(17)
C15 C16 H16 119.7
C11 C16 H16 119.7
C22 C17 C18 122.27(17)
C22 C17 O1 127.63(17)
C18 C17 O1 109.95(15)
C19 C18 O2 127.70(17)
C19 C18 C17 122.18(17)
O2 C18 C17 110.00(15)
C18 C19 C20 116.31(18)
C18 C19 H19 121.8
C20 C19 H19 121.8
C21 C20 C19 121.20(18)
C21 C20 H20 119.4
C19 C20 H20 119.4
C20 C21 C22 121.43(18)
C20 C21 H21 119.3
C22 C21 H21 119.3
C17 C22 C21 116.59(18)
C17 C22 H22 121.7
C21 C22 H22 121.7

loop_
_geom_bond_atom_site_label_1
_geom_bond_atom_site_label_2
_geom_bond_distance
S1 N2 1.6337(16)
S1 N1 1.6382(17)
O1 C17 1.382(2)
O1 C3 1.447(2)
O2 C18 1.378(2)
O2 C3 1.454(2)
O3 N3 1.224(2)
O4 N3 1.226(2)
O5 C7 1.369(2)
O5 C10 1.425(3)
N1 C2 1.324(2)
N2 C1 1.320(2)
N3 C14 1.476(2)
C1 C2 1.434(3)
C1 C3 1.510(3)
C2 C11 1.485(3)
C3 C4 1.511(3)
C4 C5 1.383(3)
C4 C9 1.394(3)
C5 C6 1.387(3)
C5 H5 0.9300
C6 C7 1.394(3)
C6 H6 0.9300
C7 C8 1.386(3)
C8 C9 1.381(3)
C8 H8 0.9300
C9 H9 0.9300
C10 H10A 0.9600
C10 H10B 0.9600
C10 H10C 0.9600
C11 C16 1.389(3)
C11 C12 1.391(3)
C12 C13 1.377(3)
C12 H12 0.9300
C13 C14 1.382(3)
C13 H13 0.9300
C14 C15 1.383(3)
C15 C16 1.383(3)
C15 H15 0.9300
C16 H16 0.9300
C17 C22 1.367(3)
C17 C18 1.380(3)
C18 C19 1.367(3)
C19 C20 1.405(3)
C19 H19 0.9300
C20 C21 1.384(3)
C20 H20 0.9300
C21 C22 1.392(3)
C21 H21 0.9300
C22 H22 0.9300
